data_7025496
loop_
_publ_author_name
'Sgro, Michael J.'
'Stephan, Douglas W.'

_publ_section_title
;
 Synthesis and exchange reactions of Ni-dimine-COD, acetylene and olefin
 complexes.
;
_journal_issue 25
_journal_name_full 'Dalton transactions (Cambridge, England : 2003)'
_journal_page_first 5786
_journal_page_last 5794
_journal_paper_doi 10.1039/c001312a
_journal_volume 39
_journal_year 2010
_chemical_formula_sum 'C36 H52 N2 Ni'
_chemical_formula_weight 571.51
_space_group_IT_number 14
_symmetry_cell_setting monoclinic
_symmetry_space_group_name_Hall '-P 2ybc'
_symmetry_space_group_name_H-M 'P 1 21/c 1'
_atom_sites_solution_hydrogens geom
_atom_sites_solution_primary direct
_atom_sites_solution_secondary difmap
_audit_creation_method SHELXL-97
_cell_angle_alpha 90.00
_cell_angle_beta 114.763(2)
_cell_angle_gamma 90.00
_cell_formula_units_Z 4
_cell_length_a 17.3270(9)
_cell_length_b 10.2591(5)
_cell_length_c 19.7575(10)
_cell_measurement_reflns_used 4959
_cell_measurement_temperature 150(2)
_cell_measurement_theta_max 23.97
_cell_measurement_theta_min 2.59
_cell_volume 3189.1(3)
_computing_cell_refinement 'Bruker SMART'
_computing_data_collection 'Bruker SMART'
_computing_data_reduction 'Bruker SAINT'
_computing_molecular_graphics 'Bruker SHELXTL'
_computing_publication_material 'Bruker SHELXTL'
_computing_structure_refinement 'SHELXL-97 (Sheldrick, 1997)'
_computing_structure_solution 'SHELXS-97 (Sheldrick, 1990)'
_diffrn_ambient_temperature 150(2)
_diffrn_measured_fraction_theta_full 1.000
_diffrn_measured_fraction_theta_max 1.000
_diffrn_measurement_device_type 'CCD area detector'
_diffrn_measurement_method 'phi and omega scans'
_diffrn_radiation_monochromator graphite
_diffrn_radiation_source 'fine-focus sealed tube'
_diffrn_radiation_type MoK\a
_diffrn_radiation_wavelength 0.71073
_diffrn_reflns_av_R_equivalents 0.0407
_diffrn_reflns_av_sigmaI/netI 0.0445
_diffrn_reflns_limit_h_max 19
_diffrn_reflns_limit_h_min -20
_diffrn_reflns_limit_k_max 12
_diffrn_reflns_limit_k_min -10
_diffrn_reflns_limit_l_max 23
_diffrn_reflns_limit_l_min -22
_diffrn_reflns_number 19397
_diffrn_reflns_theta_full 25.00
_diffrn_reflns_theta_max 25.00
_diffrn_reflns_theta_min 2.09
_exptl_absorpt_coefficient_mu 0.634
_exptl_absorpt_correction_T_max 0.7453
_exptl_absorpt_correction_T_min 0.6260
_exptl_absorpt_correction_type multi-scan
_exptl_crystal_colour blue
_exptl_crystal_density_diffrn 1.190
_exptl_crystal_density_method 'not measured'
_exptl_crystal_description block
_exptl_crystal_F_000 1240
_exptl_crystal_size_max 0.60
_exptl_crystal_size_mid 0.40
_exptl_crystal_size_min 0.20
_refine_diff_density_max 2.313
_refine_diff_density_min -0.346
_refine_diff_density_rms 0.068
_refine_ls_extinction_method none
_refine_ls_goodness_of_fit_ref 1.042
_refine_ls_hydrogen_treatment constr
_refine_ls_matrix_type full
_refine_ls_number_parameters 362
_refine_ls_number_reflns 5614
_refine_ls_number_restraints 0
_refine_ls_restrained_S_all 1.042
_refine_ls_R_factor_all 0.0665
_refine_ls_R_factor_gt 0.0486
_refine_ls_shift/su_max 0.001
_refine_ls_shift/su_mean 0.000
_refine_ls_structure_factor_coef Fsqd
_refine_ls_weighting_details 'calc w=1/[\s^2^(Fo^2^)+(0.0601P)^2^+4.1199P] where P=(Fo^2^+2Fc^2^)/3'
_refine_ls_weighting_scheme calc
_refine_ls_wR_factor_gt 0.1202
_refine_ls_wR_factor_ref 0.1302
_reflns_number_gt 4374
_reflns_number_total 5614
_reflns_threshold_expression >2sigma(I)
_cod_data_source_file c001312a.txt
_cod_data_source_block C36H52N2Ni_Compound3
_cod_depositor_comments
;
The following automatic conversions were performed:

'_symmetry_cell_setting' value 'Monoclinic' changed to 'monoclinic'
according to /home/saulius/struct/CIF-dictionaries/cif_core.dic
dictionary named 'cif_core.dic' version 2.4.2 from 2011-04-26.

Automatic conversion script
Id: cif_fix_values 1891 2012-01-12 08:04:46Z andrius 
;
_cod_original_sg_symbol_H-M P2(1)/c
_cod_database_code 7025496

loop_
_symmetry_equiv_pos_as_xyz
'x, y, z'
'-x, y+1/2, -z+1/2'
'-x, -y, -z'
'x, -y-1/2, z-1/2'

loop_
_atom_site_label
_atom_site_type_symbol
_atom_site_fract_x
_atom_site_fract_y
_atom_site_fract_z
_atom_site_U_iso_or_equiv
_atom_site_adp_type
_atom_site_occupancy
_atom_site_symmetry_multiplicity
_atom_site_calc_flag
_atom_site_refinement_flags
Ni1 Ni 0.26509(2) 0.44791(4) 0.52856(2) 0.02106(14) Uani 1 1 d .
N1 N 0.27775(15) 0.2600(2) 0.52276(13) 0.0212(6) Uani 1 1 d .
N2 N 0.27451(15) 0.4395(2) 0.43435(13) 0.0195(5) Uani 1 1 d .
C1 C 0.2944(2) 0.2211(3) 0.46594(16) 0.0240(7) Uani 1 1 d .
C2 C 0.29152(19) 0.3215(3) 0.41551(16) 0.0220(7) Uani 1 1 d .
C3 C 0.3129(2) 0.0816(3) 0.45263(19) 0.0337(8) Uani 1 1 d .
H3A H 0.3046 0.0244 0.4887 0.051 Uiso 1 1 calc R
H3B H 0.3718 0.0747 0.4586 0.051 Uiso 1 1 calc R
H3C H 0.2743 0.0553 0.4020 0.051 Uiso 1 1 calc R
C4 C 0.3051(2) 0.2924(3) 0.34619(17) 0.0295(7) Uani 1 1 d .
H4A H 0.2951 0.3716 0.3160 0.044 Uiso 1 1 calc R
H4B H 0.2654 0.2242 0.3172 0.044 Uiso 1 1 calc R
H4C H 0.3636 0.2626 0.3606 0.044 Uiso 1 1 calc R
C7 C 0.3375(2) 0.4787(4) 0.63996(18) 0.0367(9) Uani 1 1 d .
H7 H 0.3892 0.4221 0.6616 0.044 Uiso 1 1 calc R
C8 C 0.3468(2) 0.5848(3) 0.60154(19) 0.0326(8) Uani 1 1 d .
H8 H 0.4035 0.5913 0.5999 0.039 Uiso 1 1 calc R
C9 C 0.3036(2) 0.7135(4) 0.5977(2) 0.0416(9) Uani 1 1 d .
H9A H 0.2937 0.7246 0.6432 0.050 Uiso 1 1 calc R
H9B H 0.3416 0.7846 0.5965 0.050 Uiso 1 1 calc R
C10 C 0.2209(3) 0.7243(4) 0.5310(2) 0.0481(10) Uani 1 1 d .
H10A H 0.2310 0.7614 0.4891 0.058 Uiso 1 1 calc R
H10B H 0.1835 0.7853 0.5422 0.058 Uiso 1 1 calc R
C11 C 0.1761(2) 0.5951(4) 0.5072(2) 0.0400(9) Uani 1 1 d .
H11 H 0.1309 0.5948 0.4550 0.048 Uiso 1 1 calc R
C12 C 0.1636(2) 0.5052(4) 0.5523(2) 0.0456(10) Uani 1 1 d .
H12 H 0.1111 0.4514 0.5274 0.055 Uiso 1 1 calc R
C13 C 0.1916(3) 0.5246(5) 0.6355(2) 0.0596(13) Uani 1 1 d .
H13A H 0.1510 0.4801 0.6511 0.072 Uiso 1 1 calc R
H13B H 0.1908 0.6187 0.6461 0.072 Uiso 1 1 calc R
C14 C 0.2810(3) 0.4706(5) 0.6805(2) 0.0579(12) Uani 1 1 d .
H14A H 0.3077 0.5197 0.7279 0.069 Uiso 1 1 calc R
H14B H 0.2764 0.3783 0.6931 0.069 Uiso 1 1 calc R
C15 C 0.26527(19) 0.1660(3) 0.57116(16) 0.0224(7) Uani 1 1 d .
C16 C 0.1811(2) 0.1299(3) 0.55535(18) 0.0283(7) Uani 1 1 d .
C17 C 0.1664(2) 0.0459(3) 0.60417(19) 0.0331(8) Uani 1 1 d .
H17 H 0.1096 0.0231 0.5948 0.040 Uiso 1 1 calc R
C18 C 0.2327(2) -0.0045(3) 0.66587(18) 0.0318(8) Uani 1 1 d .
H18 H 0.2218 -0.0622 0.6985 0.038 Uiso 1 1 calc R
C19 C 0.3145(2) 0.0292(3) 0.67975(17) 0.0270(7) Uani 1 1 d .
H19 H 0.3599 -0.0068 0.7220 0.032 Uiso 1 1 calc R
C20 C 0.3335(2) 0.1147(3) 0.63396(16) 0.0223(7) Uani 1 1 d .
C21 C 0.1068(2) 0.1784(4) 0.48507(19) 0.0372(9) Uani 1 1 d .
H21 H 0.1251 0.2615 0.4698 0.045 Uiso 1 1 calc R
C22 C 0.0266(2) 0.2082(4) 0.4971(3) 0.0517(11) Uani 1 1 d .
H22A H 0.0017 0.1265 0.5041 0.078 Uiso 1 1 calc R
H22B H -0.0146 0.2541 0.4534 0.078 Uiso 1 1 calc R
H22C H 0.0417 0.2632 0.5414 0.078 Uiso 1 1 calc R
C23 C 0.0859(3) 0.0822(4) 0.4212(2) 0.0532(11) Uani 1 1 d .
H23A H 0.1363 0.0687 0.4114 0.080 Uiso 1 1 calc R
H23B H 0.0395 0.1169 0.3764 0.080 Uiso 1 1 calc R
H23C H 0.0684 -0.0011 0.4346 0.080 Uiso 1 1 calc R
C24 C 0.4253(2) 0.1476(3) 0.65259(17) 0.0276(7) Uani 1 1 d .
H24 H 0.4263 0.2181 0.6180 0.033 Uiso 1 1 calc R
C25 C 0.4723(2) 0.1973(4) 0.73323(18) 0.0408(9) Uani 1 1 d .
H25A H 0.4389 0.2666 0.7424 0.061 Uiso 1 1 calc R
H25B H 0.5280 0.2317 0.7405 0.061 Uiso 1 1 calc R
H25C H 0.4800 0.1253 0.7681 0.061 Uiso 1 1 calc R
C26 C 0.4735(2) 0.0288(4) 0.6419(2) 0.0390(9) Uani 1 1 d .
H26A H 0.4709 -0.0429 0.6737 0.058 Uiso 1 1 calc R
H26B H 0.5330 0.0525 0.6557 0.058 Uiso 1 1 calc R
H26C H 0.4472 0.0013 0.5896 0.058 Uiso 1 1 calc R
C27 C 0.25006(19) 0.5450(3) 0.38187(16) 0.0210(6) Uani 1 1 d .
C28 C 0.1646(2) 0.5555(3) 0.33014(17) 0.0267(7) Uani 1 1 d .
C29 C 0.1394(2) 0.6677(3) 0.28738(18) 0.0315(8) Uani 1 1 d .
H29 H 0.0815 0.6776 0.2536 0.038 Uiso 1 1 calc R
C30 C 0.1963(2) 0.7656(3) 0.29243(18) 0.0298(8) Uani 1 1 d .
H30 H 0.1775 0.8420 0.2629 0.036 Uiso 1 1 calc R
C31 C 0.2811(2) 0.7513(3) 0.34106(17) 0.0267(7) Uani 1 1 d .
H31 H 0.3206 0.8173 0.3433 0.032 Uiso 1 1 calc R
C32 C 0.30958(19) 0.6421(3) 0.38681(16) 0.0208(6) Uani 1 1 d .
C33 C 0.1003(2) 0.4467(4) 0.32016(19) 0.0367(8) Uani 1 1 d .
H33 H 0.1256 0.3864 0.3637 0.044 Uiso 1 1 calc R
C34 C 0.0152(2) 0.4962(5) 0.3171(2) 0.0480(10) Uani 1 1 d .
H34A H -0.0154 0.5436 0.2704 0.072 Uiso 1 1 calc R
H34B H 0.0259 0.5547 0.3593 0.072 Uiso 1 1 calc R
H34C H -0.0190 0.4220 0.3197 0.072 Uiso 1 1 calc R
C35 C 0.0834(3) 0.3681(4) 0.2494(2) 0.0501(11) Uani 1 1 d .
H35A H 0.0447 0.2958 0.2454 0.075 Uiso 1 1 calc R
H35B H 0.1371 0.3334 0.2517 0.075 Uiso 1 1 calc R
H35C H 0.0574 0.4248 0.2057 0.075 Uiso 1 1 calc R
C36 C 0.40284(19) 0.6270(3) 0.43814(17) 0.0256(7) Uani 1 1 d .
H36 H 0.4080 0.5552 0.4740 0.031 Uiso 1 1 calc R
C37 C 0.4415(2) 0.7501(4) 0.4837(2) 0.0393(9) Uani 1 1 d .
H37A H 0.4413 0.8206 0.4501 0.059 Uiso 1 1 calc R
H37B H 0.5001 0.7322 0.5193 0.059 Uiso 1 1 calc R
H37C H 0.4078 0.7763 0.5108 0.059 Uiso 1 1 calc R
C38 C 0.4534(2) 0.5873(4) 0.3940(2) 0.0353(8) Uani 1 1 d .
H38A H 0.4343 0.5014 0.3716 0.053 Uiso 1 1 calc R
H38B H 0.5140 0.5836 0.4276 0.053 Uiso 1 1 calc R
H38C H 0.4443 0.6515 0.3547 0.053 Uiso 1 1 calc R

loop_
_atom_site_aniso_label
_atom_site_aniso_U_11
_atom_site_aniso_U_22
_atom_site_aniso_U_33
_atom_site_aniso_U_23
_atom_site_aniso_U_13
_atom_site_aniso_U_12
Ni1 0.0262(2) 0.0189(2) 0.0197(2) -0.00269(16) 0.01131(16) -0.00227(17)
N1 0.0244(13) 0.0182(13) 0.0192(13) 0.0009(10) 0.0073(11) -0.0040(10)
N2 0.0195(12) 0.0181(13) 0.0192(12) 0.0020(10) 0.0063(10) -0.0014(10)
C1 0.0309(17) 0.0247(17) 0.0166(15) -0.0037(13) 0.0102(13) -0.0078(13)
C2 0.0274(16) 0.0200(16) 0.0192(15) -0.0017(12) 0.0105(13) -0.0015(13)
C3 0.053(2) 0.0212(18) 0.0290(18) 0.0015(14) 0.0194(17) 0.0049(15)
C4 0.0397(19) 0.0275(18) 0.0255(17) 0.0030(14) 0.0177(15) 0.0046(15)
C7 0.045(2) 0.039(2) 0.0183(16) -0.0074(15) 0.0054(15) 0.0083(17)
C8 0.0263(17) 0.032(2) 0.0363(19) -0.0174(16) 0.0099(15) -0.0061(14)
C9 0.047(2) 0.027(2) 0.058(3) -0.0096(18) 0.029(2) -0.0047(16)
C10 0.064(3) 0.031(2) 0.050(2) -0.0029(18) 0.025(2) 0.0137(19)
C11 0.0332(19) 0.045(2) 0.038(2) -0.0108(18) 0.0116(17) 0.0126(17)
C12 0.031(2) 0.059(3) 0.056(2) -0.029(2) 0.0277(19) -0.0090(18)
C13 0.080(3) 0.063(3) 0.065(3) -0.018(2) 0.058(3) -0.015(2)
C14 0.099(4) 0.053(3) 0.030(2) 0.0057(19) 0.034(2) 0.015(2)
C15 0.0323(17) 0.0160(16) 0.0195(15) -0.0005(12) 0.0115(14) -0.0057(13)
C16 0.0334(18) 0.0248(18) 0.0264(17) -0.0022(14) 0.0123(14) -0.0080(14)
C17 0.0367(19) 0.0310(19) 0.0337(19) -0.0027(15) 0.0169(16) -0.0126(15)
C18 0.054(2) 0.0236(17) 0.0267(17) 0.0000(14) 0.0256(17) -0.0086(16)
C19 0.0404(19) 0.0220(18) 0.0182(15) 0.0007(13) 0.0119(14) -0.0004(14)
C20 0.0324(17) 0.0150(15) 0.0180(15) -0.0018(12) 0.0089(13) -0.0038(13)
C21 0.0309(18) 0.037(2) 0.037(2) 0.0062(16) 0.0078(16) -0.0110(16)
C22 0.032(2) 0.051(3) 0.071(3) 0.017(2) 0.019(2) -0.0044(18)
C23 0.049(2) 0.059(3) 0.035(2) 0.0001(19) 0.0016(19) -0.019(2)
C24 0.0303(17) 0.0222(17) 0.0239(16) 0.0074(13) 0.0050(14) -0.0033(14)
C25 0.041(2) 0.036(2) 0.0287(19) 0.0061(16) -0.0015(16) -0.0066(17)
C26 0.035(2) 0.034(2) 0.046(2) 0.0100(17) 0.0158(17) 0.0035(16)
C27 0.0260(16) 0.0190(15) 0.0196(15) 0.0027(12) 0.0111(13) 0.0022(13)
C28 0.0265(16) 0.0283(18) 0.0249(16) 0.0049(14) 0.0103(14) -0.0009(14)
C29 0.0245(17) 0.039(2) 0.0285(18) 0.0076(15) 0.0085(14) 0.0062(15)
C30 0.0399(19) 0.0237(18) 0.0296(18) 0.0115(14) 0.0185(16) 0.0097(15)
C31 0.0338(18) 0.0214(17) 0.0293(17) 0.0042(14) 0.0176(15) -0.0006(14)
C32 0.0248(15) 0.0199(16) 0.0210(15) 0.0007(12) 0.0130(13) -0.0009(12)
C33 0.0279(18) 0.041(2) 0.0323(19) 0.0095(16) 0.0041(15) -0.0076(16)
C34 0.0283(19) 0.074(3) 0.040(2) -0.010(2) 0.0129(17) -0.014(2)
C35 0.041(2) 0.041(2) 0.065(3) -0.010(2) 0.019(2) -0.0124(18)
C36 0.0259(16) 0.0247(18) 0.0257(16) 0.0043(13) 0.0102(14) -0.0041(13)
C37 0.038(2) 0.041(2) 0.036(2) -0.0047(17) 0.0121(17) -0.0145(17)
C38 0.0277(18) 0.040(2) 0.040(2) 0.0050(16) 0.0165(16) 0.0037(15)

loop_
_atom_type_symbol
_atom_type_description
_atom_type_scat_dispersion_real
_atom_type_scat_dispersion_imag
_atom_type_scat_source
C C 0.0033 0.0016 'International Tables Vol C Tables 4.2.6.8 and 6.1.1.4'
H H 0.0000 0.0000 'International Tables Vol C Tables 4.2.6.8 and 6.1.1.4'
N N 0.0061 0.0033 'International Tables Vol C Tables 4.2.6.8 and 6.1.1.4'
Ni Ni 0.3393 1.1124 'International Tables Vol C Tables 4.2.6.8 and 6.1.1.4'

loop_
_geom_angle_atom_site_label_1
_geom_angle_atom_site_label_2
_geom_angle_atom_site_label_3
_geom_angle
N2 Ni1 N1 80.94(10)
N2 Ni1 C7 141.08(13)
N1 Ni1 C7 100.49(13)
N2 Ni1 C11 101.07(13)
N1 Ni1 C11 143.29(13)
C7 Ni1 C11 100.08(15)
N2 Ni1 C12 130.30(14)
N1 Ni1 C12 114.73(15)
C7 Ni1 C12 84.85(15)
C11 Ni1 C12 38.21(16)
N2 Ni1 C8 112.87(12)
N1 Ni1 C8 130.28(12)
C7 Ni1 C8 38.81(14)
C11 Ni1 C8 83.19(14)
C12 Ni1 C8 92.68(14)
C1 N1 C15 120.4(3)
C1 N1 Ni1 114.5(2)
C15 N1 Ni1 124.94(19)
C2 N2 C27 121.0(2)
C2 N2 Ni1 115.19(19)
C27 N2 Ni1 122.85(19)
N1 C1 C2 114.7(3)
N1 C1 C3 124.5(3)
C2 C1 C3 120.8(3)
N2 C2 C1 114.1(3)
N2 C2 C4 124.5(3)
C1 C2 C4 121.3(3)
C8 C7 C14 126.1(3)
C8 C7 Ni1 71.92(19)
C14 C7 Ni1 108.7(3)
C7 C8 C9 123.6(3)
C7 C8 Ni1 69.26(19)
C9 C8 Ni1 112.1(2)
C10 C9 C8 112.6(3)
C9 C10 C11 112.9(3)
C12 C11 C10 126.5(4)
C12 C11 Ni1 71.4(2)
C10 C11 Ni1 109.6(2)
C11 C12 C13 123.6(4)
C11 C12 Ni1 70.4(2)
C13 C12 Ni1 111.3(3)
C12 C13 C14 111.6(3)
C7 C14 C13 113.4(3)
C16 C15 C20 120.4(3)
C16 C15 N1 117.4(3)
C20 C15 N1 122.2(3)
C17 C16 C15 118.8(3)
C17 C16 C21 120.1(3)
C15 C16 C21 121.1(3)
C18 C17 C16 121.1(3)
C19 C18 C17 119.5(3)
C18 C19 C20 122.3(3)
C19 C20 C15 117.9(3)
C19 C20 C24 119.5(3)
C15 C20 C24 122.7(3)
C23 C21 C16 111.1(3)
C23 C21 C22 110.0(3)
C16 C21 C22 113.4(3)
C20 C24 C26 111.4(3)
C20 C24 C25 111.9(3)
C26 C24 C25 108.7(3)
C32 C27 C28 120.9(3)
C32 C27 N2 119.9(3)
C28 C27 N2 119.0(3)
C29 C28 C27 118.2(3)
C29 C28 C33 120.1(3)
C27 C28 C33 121.7(3)
C30 C29 C28 121.8(3)
C29 C30 C31 119.4(3)
C30 C31 C32 121.3(3)
C31 C32 C27 118.3(3)
C31 C32 C36 120.4(3)
C27 C32 C36 121.3(3)
C28 C33 C35 110.6(3)
C28 C33 C34 113.5(3)
C35 C33 C34 109.0(3)
C32 C36 C38 110.6(3)
C32 C36 C37 113.0(3)
C38 C36 C37 109.9(3)

loop_
_geom_bond_atom_site_label_1
_geom_bond_atom_site_label_2
_geom_bond_distance
Ni1 N2 1.937(2)
Ni1 N1 1.949(3)
Ni1 C7 2.050(3)
Ni1 C11 2.072(3)
Ni1 C12 2.084(3)
Ni1 C8 2.084(3)
N1 C1 1.331(4)
N1 C15 1.437(4)
N2 C2 1.335(4)
N2 C27 1.435(4)
C1 C2 1.419(4)
C1 C3 1.514(4)
C2 C4 1.513(4)
C7 C8 1.374(5)
C7 C14 1.506(6)
C8 C9 1.504(5)
C9 C10 1.490(5)
C10 C11 1.508(6)
C11 C12 1.360(6)
C12 C13 1.521(6)
C13 C14 1.530(6)
C15 C16 1.408(4)
C15 C20 1.409(4)
C16 C17 1.394(5)
C16 C21 1.528(5)
C17 C18 1.379(5)
C18 C19 1.370(5)
C19 C20 1.394(4)
C20 C24 1.513(4)
C21 C23 1.522(5)
C21 C22 1.534(5)
C24 C26 1.541(5)
C24 C25 1.541(4)
C27 C32 1.408(4)
C27 C28 1.408(4)
C28 C29 1.386(5)
C28 C33 1.530(5)
C29 C30 1.381(5)
C30 C31 1.385(5)
C31 C32 1.394(4)
C32 C36 1.513(4)
C33 C35 1.533(5)
C33 C34 1.536(5)
C36 C38 1.527(4)
C36 C37 1.532(5)
